data_7028012
loop_
_publ_author_name
'Pelagatti, Paolo'
'Venturini, Andrea'
'Leporati, Andrea'
'Carcelli, Mauro'
'Costa, Mirco'
'Bacchi, Alessia'
'Pelizzi, Giancarlo'
'Pelizzi, Corrado'

_publ_section_title
;
 Chemoselective homogeneous hydrogenation of phenylacetylene using
 thiosemicarbazone and thiobenzoylhydrazone palladium(II) complexes as
 catalysts
;
_journal_issue 16
_journal_name_full 'Journal of the Chemical Society, Dalton Transactions'
_journal_page_first 2715
_journal_paper_doi 10.1039/a804052d
_journal_year 1998
_chemical_formula_sum 'C19 H14 Cl N3 Pd S'
_chemical_formula_weight 458.24
_chemical_name_systematic
; 

 ? 

;
_space_group_IT_number 14
_symmetry_cell_setting monoclinic
_symmetry_space_group_name_Hall '-P 2yn'
_symmetry_space_group_name_H-M 'P 1 21/n 1'
_atom_sites_solution_hydrogens geom
_atom_sites_solution_primary direct
_atom_sites_solution_secondary none
_audit_creation_method SHELXL
_cell_angle_alpha 90.00
_cell_angle_beta 101.20(1)
_cell_angle_gamma 90.00
_cell_formula_units_Z 4
_cell_length_a 12.235(3)
_cell_length_b 9.413(2)
_cell_length_c 15.670(4)
_cell_measurement_reflns_used 25
_cell_measurement_temperature 293(2)
_cell_volume 1770.3(7)
_computing_molecular_graphics 'ZORTEP (Zsolnai & Pritzkow, 1994)'
_computing_publication_material 'PARST95 (Nardelli, 1995)'
_computing_structure_refinement 'SHELXL-92 (Sheldrick, 1993)'
_computing_structure_solution 'SIR92 (Altomare et al., 1992)'
_diffrn_ambient_temperature 293(2)
_diffrn_measurement_device 'Siemens AED diffractometer'
_diffrn_measurement_method '\q/2\q scan'
_diffrn_radiation_monochromator graphite
_diffrn_radiation_source 'fine-focus sealed tube'
_diffrn_radiation_type MoK\a
_diffrn_radiation_wavelength 0.71069
_diffrn_reflns_av_R_equivalents 0.0718
_diffrn_reflns_av_sigmaI/netI 0.1525
_diffrn_reflns_limit_h_max 14
_diffrn_reflns_limit_h_min -14
_diffrn_reflns_limit_k_max 11
_diffrn_reflns_limit_k_min 0
_diffrn_reflns_limit_l_max 18
_diffrn_reflns_limit_l_min 0
_diffrn_reflns_number 3254
_diffrn_reflns_theta_max 25.17
_diffrn_reflns_theta_min 3.19
_diffrn_standards_decay_% 0
_diffrn_standards_interval_count 100
_diffrn_standards_number 1
_exptl_absorpt_coefficient_mu 1.323
_exptl_absorpt_correction_T_max 1.06
_exptl_absorpt_correction_T_min 0.87
_exptl_absorpt_correction_type 'Walker&Stuart (1983)'
_exptl_crystal_colour red
_exptl_crystal_density_diffrn 1.719
_exptl_crystal_description prisms
_exptl_crystal_F_000 912
_refine_diff_density_max 1.333
_refine_diff_density_min -1.150
_refine_diff_density_rms 0.180
_refine_ls_extinction_method none
_refine_ls_goodness_of_fit_all 1.012
_refine_ls_goodness_of_fit_obs 1.125
_refine_ls_matrix_type full
_refine_ls_number_parameters 226
_refine_ls_number_reflns 3140
_refine_ls_number_restraints 0
_refine_ls_restrained_S_all 1.012
_refine_ls_restrained_S_obs 1.125
_refine_ls_R_factor_all 0.2002
_refine_ls_R_factor_obs 0.0685
_refine_ls_shift/esd_max 0.000
_refine_ls_shift/esd_mean 0.000
_refine_ls_structure_factor_coef Fsqd
_refine_ls_weighting_details 'w=1/[s^2^(Fo^2^)+( 0.1117P)^2^+0.0000P] where P=(Fo^2^+2Fc^2^)/3'
_refine_ls_weighting_scheme calc
_refine_ls_wR_factor_all 0.2534
_refine_ls_wR_factor_obs 0.1648
_reflns_number_observed 1227
_reflns_number_total 3140
_reflns_observed_criterion >2sigma(I)
_cod_data_source_file d804052sup1.cif
_cod_data_source_block 2a
_cod_depositor_comments
;
The following automatic conversions were performed:

'_refine_ls_weighting_scheme' value 'calc w=1/[s^2^(Fo^2^)+(
0.1117P)^2^+0.0000P] where P=(Fo^2^+2Fc^2^)/3' was changed to 'calc'.
New tag '_refine_ls_weighting_details' was created. The value of the
new tag was set to 'w=1/[s^2^(Fo^2^)+( 0.1117P)^2^+0.0000P] where
P=(Fo^2^+2Fc^2^)/3'.

Automatic conversion script
Id: cif_fix_values 3143 2015-03-26 13:38:13Z robertas 
;
_cod_original_cell_volume 1770(1)
_cod_original_sg_symbol_H-M P21/n
_cod_database_code 7028012

loop_
_symmetry_equiv_pos_as_xyz
'x, y, z'
'-x+1/2, y+1/2, -z+1/2'
'-x, -y, -z'
'x-1/2, -y-1/2, z-1/2'

loop_
_atom_site_aniso_label
_atom_site_aniso_U_11
_atom_site_aniso_U_22
_atom_site_aniso_U_33
_atom_site_aniso_U_23
_atom_site_aniso_U_13
_atom_site_aniso_U_12
Pd 0.0499(7) 0.0559(8) 0.0551(8) -0.0022(7) 0.0092(5) -0.0028(6)
Cl 0.053(2) 0.054(2) 0.100(3) 0.000(2) 0.012(2) -0.007(2)
S 0.049(2) 0.065(3) 0.064(3) 0.012(2) 0.002(2) -0.003(2)
N1 0.065(8) 0.055(8) 0.033(7) -0.007(6) 0.007(6) -0.018(7)
N2 0.061(8) 0.068(8) 0.030(6) -0.002(6) 0.003(6) -0.013(7)
N3 0.054(8) 0.062(8) 0.041(7) 0.020(6) -0.001(6) -0.005(6)
C1 0.066(11) 0.069(11) 0.043(9) -0.001(8) 0.010(8) -0.005(9)
C2 0.065(12) 0.067(11) 0.068(11) 0.003(9) 0.020(9) 0.011(10)
C3 0.041(8) 0.082(13) 0.063(10) -0.003(9) 0.022(8) -0.016(9)
C4 0.045(9) 0.058(10) 0.064(10) -0.005(8) 0.004(8) -0.019(8)
C5 0.057(10) 0.039(9) 0.080(12) -0.003(8) 0.019(9) 0.003(7)
C6 0.031(7) 0.059(9) 0.034(7) 0.007(7) 0.003(6) -0.005(7)
C7 0.049(8) 0.061(10) 0.026(7) -0.002(7) 0.002(6) 0.000(7)
C8 0.053(10) 0.045(9) 0.060(10) -0.012(8) -0.001(8) 0.002(7)
C9 0.057(10) 0.076(12) 0.058(11) 0.024(9) 0.002(8) -0.007(9)
C10 0.092(14) 0.039(9) 0.107(15) 0.027(10) 0.021(12) 0.019(9)
C11 0.074(13) 0.079(13) 0.106(16) 0.027(12) 0.026(12) 0.009(11)
C12 0.058(10) 0.058(10) 0.072(11) -0.007(9) 0.022(9) 0.002(8)
C13 0.038(7) 0.047(8) 0.030(7) -0.013(6) -0.001(6) 0.005(6)
C14 0.037(8) 0.039(8) 0.051(9) -0.001(7) -0.014(7) 0.002(6)
C15 0.068(11) 0.057(10) 0.064(11) -0.002(9) 0.012(9) -0.010(8)
C16 0.088(13) 0.080(12) 0.042(9) 0.020(9) 0.006(9) 0.010(11)
C17 0.068(11) 0.075(12) 0.050(9) 0.024(9) 0.006(8) -0.005(9)
C18 0.080(12) 0.068(11) 0.062(10) 0.027(9) 0.031(9) 0.003(9)
C19 0.055(10) 0.087(12) 0.047(9) 0.020(9) 0.010(8) 0.003(9)

loop_
_atom_site_label
_atom_site_type_symbol
_atom_site_fract_x
_atom_site_fract_y
_atom_site_fract_z
_atom_site_U_iso_or_equiv
_atom_site_thermal_displace_type
_atom_site_occupancy
_atom_site_calc_flag
_atom_site_refinement_flags
Pd Pd 0.57181(10) 0.22538(12) 0.03775(8) 0.0538(5) Uani 1 d .
Cl Cl 0.7571(3) 0.2735(4) 0.0476(3) 0.0691(12) Uani 1 d .
S S 0.5939(3) 0.0717(4) 0.1493(3) 0.0603(11) Uani 1 d .
N1 N 0.5126(10) 0.3535(12) -0.0677(7) 0.052(3) Uani 1 d .
N2 N 0.4148(10) 0.1847(13) 0.0283(7) 0.054(3) Uani 1 d .
N3 N 0.3731(9) 0.0978(13) 0.0846(7) 0.054(3) Uani 1 d .
C1 C 0.1536(13) 0.3537(17) -0.0522(9) 0.059(4) Uani 1 d .
H1 H 0.1840(13) 0.4445(17) -0.0477(9) 0.071 Uiso 1 calc R
C2 C 0.0420(14) 0.3367(19) -0.0637(10) 0.066(4) Uani 1 d .
H2 H -0.0031(14) 0.4163(19) -0.0642(10) 0.079 Uiso 1 calc R
C3 C -0.0052(12) 0.2076(19) -0.0744(10) 0.060(4) Uani 1 d .
H3 H -0.0824(12) 0.1996(19) -0.0841(10) 0.072 Uiso 1 calc R
C4 C 0.0586(12) 0.0873(17) -0.0712(9) 0.056(4) Uani 1 d .
H4 H 0.0255(12) -0.0019(17) -0.0789(9) 0.068 Uiso 1 calc R
C5 C 0.1727(12) 0.1012(15) -0.0564(10) 0.058(4) Uani 1 d .
H5 H 0.2161(12) 0.0196(15) -0.0526(10) 0.070 Uiso 1 calc R
C6 C 0.2253(10) 0.2321(15) -0.0471(8) 0.042(3) Uani 1 d .
C7 C 0.3422(11) 0.2538(15) -0.0335(8) 0.046(4) Uani 1 d .
C8 C 0.3963(12) 0.3414(15) -0.0889(10) 0.054(4) Uani 1 d .
C9 C 0.3404(13) 0.4113(17) -0.1633(10) 0.065(5) Uani 1 d .
H9 H 0.2640(13) 0.3986(17) -0.1814(10) 0.078 Uiso 1 calc R
C10 C 0.3974(16) 0.4995(16) -0.2108(12) 0.079(5) Uani 1 d .
H10 H 0.3600(16) 0.5528(16) -0.2574(12) 0.095 Uiso 1 calc R
C11 C 0.5085(16) 0.5044(19) -0.1866(13) 0.085(6) Uani 1 d .
H11 H 0.5487(16) 0.5604(19) -0.2186(13) 0.102 Uiso 1 calc R
C12 C 0.5655(13) 0.4297(16) -0.1162(11) 0.061(4) Uani 1 d .
H12 H 0.6429(13) 0.4337(16) -0.1030(11) 0.073 Uiso 1 calc R
C13 C 0.4526(10) 0.0383(14) 0.1416(8) 0.039(3) Uani 1 d .
C14 C 0.4175(11) -0.0589(14) 0.2024(9) 0.045(3) Uani 1 d .
C15 C 0.4906(13) -0.1162(16) 0.2745(10) 0.063(4) Uani 1 d .
H15 H 0.5656(13) -0.0921(16) 0.2827(10) 0.076 Uiso 1 calc R
C16 C 0.4570(15) -0.2057(18) 0.3335(10) 0.071(5) Uani 1 d .
H16 H 0.5071(15) -0.2325(18) 0.3834(10) 0.085 Uiso 1 calc R
C17 C 0.3519(14) -0.2548(17) 0.3196(10) 0.065(5) Uani 1 d .
H17 H 0.3298(14) -0.3194(17) 0.3578(10) 0.078 Uiso 1 calc R
C18 C 0.2778(14) -0.2076(17) 0.2479(10) 0.068(5) Uani 1 d .
H18 H 0.2050(14) -0.2414(17) 0.2379(10) 0.081 Uiso 1 calc R
C19 C 0.3074(12) -0.1141(18) 0.1916(10) 0.063(4) Uani 1 d .
H19 H 0.2542(12) -0.0846(18) 0.1442(10) 0.075 Uiso 1 calc R

loop_
_atom_type_symbol
_atom_type_description
_atom_type_scat_dispersion_real
_atom_type_scat_dispersion_imag
_atom_type_scat_source
C C 0.0033 0.0016 'International Tables Vol C Tables 4.2.6.8 and 6.1.1.4'
H H 0.0000 0.0000 'International Tables Vol C Tables 4.2.6.8 and 6.1.1.4'
N N 0.0061 0.0033 'International Tables Vol C Tables 4.2.6.8 and 6.1.1.4'
S S 0.1246 0.1234 'International Tables Vol C Tables 4.2.6.8 and 6.1.1.4'
Cl Cl 0.1484 0.1585 'International Tables Vol C Tables 4.2.6.8 and 6.1.1.4'
Pd Pd -0.9988 1.0072 'International Tables Vol C Tables 4.2.6.8 and 6.1.1.4'

loop_
_geom_angle_atom_site_label_1
_geom_angle_atom_site_label_2
_geom_angle_atom_site_label_3
_geom_angle
_geom_angle_publ_flag
N2 Pd N1 82.3(5) y
N2 Pd S 84.3(4) y
N1 Pd S 166.5(3) y
N2 Pd Cl 179.5(3) y
N1 Pd Cl 97.3(4) y
S Pd Cl 96.1(2) y
C13 S Pd 95.4(5) y
C12 N1 C8 120.2(13) ?
C12 N1 Pd 130.7(11) ?
C8 N1 Pd 108.9(9) y
C7 N2 N3 118.4(12) ?
C7 N2 Pd 117.7(9) y
N3 N2 Pd 123.8(9) y
C13 N3 N2 111.9(11) y
C2 C1 C6 120.3(15) ?
C3 C2 C1 121.5(15) ?
C2 C3 C4 121.0(13) ?
C3 C4 C5 118.6(14) ?
C4 C5 C6 122.6(14) ?
C5 C6 C7 125.3(13) ?
C5 C6 C1 115.9(12) ?
C7 C6 C1 118.8(13) ?
N2 C7 C6 122.8(12) ?
N2 C7 C8 113.1(12) y
C6 C7 C8 123.9(12) ?
C9 C8 N1 118.0(14) ?
C9 C8 C7 124.2(13) ?
N1 C8 C7 117.8(13) y
C10 C9 C8 120.9(15) ?
C11 C10 C9 117.2(16) ?
C10 C11 C12 122.5(17) ?
N1 C12 C11 121.0(16) ?
N3 C13 C14 116.3(11) ?
N3 C13 S 124.5(11) y
C14 C13 S 119.2(9) ?
C15 C14 C19 113.3(13) ?
C15 C14 C13 123.3(12) ?
C19 C14 C13 123.3(12) ?
C16 C15 C14 123.4(15) ?
C17 C16 C15 120.3(15) ?
C16 C17 C18 118.7(15) ?
C19 C18 C17 122.0(16) ?
C18 C19 C14 122.0(15) ?

loop_
_geom_bond_atom_site_label_1
_geom_bond_atom_site_label_2
_geom_bond_distance
_geom_bond_publ_flag
Pd N2 1.937(12) y
Pd N1 2.060(12) y
Pd S 2.245(4) y
Pd Cl 2.287(4) y
S C13 1.738(13) y
N1 C12 1.30(2) ?
N1 C8 1.40(2) y
N2 C7 1.35(2) y
N2 N3 1.372(15) y
N3 C13 1.312(15) y
C1 C2 1.35(2) ?
C1 C6 1.43(2) ?
C2 C3 1.34(2) ?
C3 C4 1.37(2) ?
C4 C5 1.38(2) ?
C5 C6 1.38(2) ?
C6 C7 1.42(2) ?
C7 C8 1.45(2) y
C8 C9 1.40(2) ?
C9 C10 1.39(2) ?
C10 C11 1.34(2) ?
C11 C12 1.38(2) ?
C13 C14 1.45(2) ?
C14 C15 1.40(2) ?
C14 C19 1.42(2) ?
C15 C16 1.37(2) ?
C16 C17 1.34(2) ?
C17 C18 1.37(2) ?
C18 C19 1.34(2) ?
